data_3000640
loop_
_publ_author_name
'Ueno, Konoka'
'Yamaguchi, Jotaro'
'Akitsu, Takashiro'
'Nakane, Daisuke'
'Nakane, Takanori'
'Kawamoto, Akihiro'
'Kurisu, Genji'

_publ_section_title
;
 Crystal Structure Determination of a tyrosine-derivedative Schiff base
 Cu(II) complex Cu~2~[(C~25~H~15~N~5~O~4~)(C~25~H~18~N~5~O~4~)] by MicroED
;
_journal_name_full 'To be published in Acta Crystallographica Section E'
_chemical_formula_sum 'C50 H33 Cu2 N10 O8'
_chemical_name_common
;
Tyrosine-derivative Schiff base copper(II) complex
;
_chemical_name_systematic
;
2-({[1-carboxylato-2-(4-hydroxyphenyl)ethyl]imino}methyl)-4-(phenyldiazenyl)phenolato copper(II)
;
_space_group_name_Hall 'P 2yb'
_space_group_name_H-M_alt 'P 1 21 1'
_cell_angle_alpha 90
_cell_angle_beta 97.946(15)
_cell_angle_gamma 90
_cell_length_a 8.8871(7)
_cell_length_b 27.414(2)
_cell_length_c 10.476(3)
_cell_measurement_temperature 79.00
_cell_volume 2527.8(8)
_diffrn_ambient_temperature 79.00
_diffrn_radiation_probe electron
_diffrn_radiation_type electron
_diffrn_radiation_wavelength 0.02508
_refine_ls_goodness_of_fit_ref 1.3734
_refine_ls_R_factor_all 0.1746
_refine_ls_wR_factor_gt 0.3663
_cod_database_code 3000640
_cod_hold_until_date 2026-11-22
_cod_depositor_requested_release_date 2026-11-22

loop_
_atom_site_label
_atom_site_fract_x
_atom_site_fract_y
_atom_site_fract_z
? ? ? ?
